data_7121843
loop_
_publ_author_name
'Feng, Jing'
'Yu, Tianzi'
'Zhang, Zhijiang'
'Li, Jinpeng'
'Fu, Shaomin'
'Chen, Juan'
'Liu, Bo'

_publ_section_title
;
 Asymmetric synthesis of the fully functionalized six-membered ring of
 trigoxyphin A.
;
_journal_issue 55
_journal_name_full 'Chemical communications (Cambridge, England)'
_journal_page_first 7665
_journal_page_last 7668
_journal_paper_doi 10.1039/c8cc04351e
_journal_volume 54
_journal_year 2018
_chemical_absolute_configuration ad
_chemical_formula_sum 'C17 H28 O6'
_chemical_formula_weight 328.39
_chemical_name_systematic FJ14-006
_space_group_crystal_system orthorhombic
_space_group_IT_number 19
_space_group_name_Hall 'P 2ac 2ab'
_space_group_name_H-M_alt 'P 21 21 21'
_symmetry_space_group_name_Hall 'P 2ac 2ab'
_symmetry_space_group_name_H-M 'P 21 21 21'
_atom_sites_solution_hydrogens geom
_audit_block_doi 10.5517/ccdc.csd.cc1zvxzq
_audit_update_record
;
2018-05-14 deposited with the CCDC.
2018-06-15 downloaded from the CCDC.
;
_cell_angle_alpha 90
_cell_angle_beta 90
_cell_angle_gamma 90
_cell_formula_units_Z 4
_cell_length_a 7.6651(3)
_cell_length_b 12.4842(6)
_cell_length_c 18.5353(8)
_cell_measurement_reflns_used 9120
_cell_measurement_temperature 170.(2)
_cell_measurement_theta_max 68.2457
_cell_measurement_theta_min 3.5404
_cell_volume 1773.69(13)
_computing_cell_refinement 'SAINT V8.38A (Bruker AXS Inc., 2017)'
_computing_data_reduction 'SAINT V8.38A (Bruker AXS Inc., 2017)'
_computing_molecular_graphics 'shelXle (C.B. Huebschle, rev 833)'
_computing_structure_refinement 'SHELXL-2016/6 (Sheldrick, 2016)'
_computing_structure_solution 'SHELXT 2014/5 (Sheldrick, 2014)'
_diffrn_ambient_temperature 170.(2)
_diffrn_detector_area_resol_mean 7.3910
_diffrn_measured_fraction_theta_full 0.987
_diffrn_measured_fraction_theta_max 0.987
_diffrn_measurement_device_type 'BRUKER D8 VENTURE PHOTON II'
_diffrn_radiation_wavelength 1.54178
_diffrn_reflns_av_R_equivalents 0.0322
_diffrn_reflns_av_unetI/netI 0.0316
_diffrn_reflns_limit_h_max 9
_diffrn_reflns_limit_h_min -9
_diffrn_reflns_limit_k_max 14
_diffrn_reflns_limit_k_min -15
_diffrn_reflns_limit_l_max 22
_diffrn_reflns_limit_l_min -22
_diffrn_reflns_number 9910
_diffrn_reflns_theta_full 68.24
_diffrn_reflns_theta_max 68.24
_diffrn_reflns_theta_min 4.77
_exptl_absorpt_coefficient_mu 0.760
_exptl_absorpt_correction_T_max 0.796
_exptl_absorpt_correction_T_min 0.775
_exptl_absorpt_correction_type multi-scan
_exptl_absorpt_process_details
;
SADABS-2016/2 - Bruker AXS area detector scaling and absorption correction
;
_exptl_crystal_colour colorless
_exptl_crystal_density_diffrn 1.230
_exptl_crystal_density_method 'not measured'
_exptl_crystal_description block
_exptl_crystal_F_000 712
_exptl_crystal_size_max 0.40
_exptl_crystal_size_mid 0.38
_exptl_crystal_size_min 0.30
_refine_diff_density_max 0.283
_refine_diff_density_min -0.319
_refine_ls_abs_structure_details
;

Flack x determined using 1326 quotients [(I+)-(I-)]/[(I+)+(I-)]
(Parsons, Flack and Wagner, Acta Cryst. B69 (2013) 249-259).
;
_refine_ls_abs_structure_Flack 0.07(5)
_refine_ls_extinction_method none
_refine_ls_goodness_of_fit_ref 1.157
_refine_ls_hydrogen_treatment constr
_refine_ls_matrix_type full
_refine_ls_number_parameters 215
_refine_ls_number_reflns 3216
_refine_ls_number_restraints 0
_refine_ls_restrained_S_all 1.157
_refine_ls_R_factor_all 0.0374
_refine_ls_R_factor_gt 0.0370
_refine_ls_shift/su_max 0.000
_refine_ls_shift/su_mean 0.000
_refine_ls_structure_factor_coef Fsqd
_refine_ls_weighting_details 'w=1/[\s^2^(Fo^2^)+(0.0737P)^2^+0.1496P] where P=(Fo^2^+2Fc^2^)/3'
_refine_ls_weighting_scheme calc
_refine_ls_wR_factor_gt 0.1103
_refine_ls_wR_factor_ref 0.1108
_reflns_number_gt 3171
_reflns_number_total 3216
_reflns_threshold_expression 'I > 2\s(I)'
_cod_data_source_file c8cc04351e2.cif
_cod_data_source_block 20150512_LB_FJ_01
_cod_depositor_comments
;
The following automatic conversions were performed:

'_exptl_absorpt_correction_type' value 'Multi-Scan' changed to
'multi-scan' according to
/home/data/users/saulius/crontab/automatic-downloads/rss-feeds/RSC/lib/dictionaries/cif_core.dic
dictionary named 'cif_core.dic' version 2.4.2 from 2011-04-26.

Automatic conversion script
Id: cif_fix_values 4973 2017-02-22 13:04:09Z antanas 

 Adding full bibliography for 7121843--7121844.cif.
;
_cod_database_code 7121843

loop_
_space_group_symop_operation_xyz
'x, y, z'
'-x+1/2, -y, z+1/2'
'-x, y+1/2, -z+1/2'
'x+1/2, -y+1/2, -z'

loop_
_atom_site_type_symbol
_atom_site_label
_atom_site_fract_x
_atom_site_fract_y
_atom_site_fract_z
_atom_site_U_iso_or_equiv
_atom_site_adp_type
_atom_site_calc_flag
_atom_site_refinement_flags_adp
_atom_site_refinement_flags_posn
_atom_site_occupancy
O O1 0.2859(2) 0.3131(2) 0.40432(11) 0.0611(7) Uani d . . 1
H H1 0.179419 0.302237 0.412188 0.092 Uiso calc U R 1
C C1 0.7849(6) 0.8415(2) 0.4637(2) 0.0652(9) Uani d . . 1
H H1A 0.827428 0.900364 0.433442 0.098 Uiso calc U R 1
H H1B 0.845014 0.843124 0.510353 0.098 Uiso calc U R 1
H H1C 0.659076 0.84952 0.471321 0.098 Uiso calc U R 1
O O2 0.9247(2) 0.29806(13) 0.44496(9) 0.0353(4) Uani d . . 1
C C2 0.8206(4) 0.7364(2) 0.42682(15) 0.0446(6) Uani d . . 1
H H2A 0.763216 0.734772 0.378985 0.053 Uiso calc U R 1
H H2B 0.947664 0.726814 0.41979 0.053 Uiso calc U R 1
C C3 0.8047(3) 0.55072(18) 0.44900(11) 0.0290(4) Uani d . . 1
H H3 0.934347 0.548168 0.443424 0.035 Uiso calc U R 1
O O3 0.75464(19) 0.32965(12) 0.27725(8) 0.0290(3) Uani d . . 1
O O4 0.53691(18) 0.45339(12) 0.26978(7) 0.0272(3) Uani d . . 1
C C4 0.7469(3) 0.47021(18) 0.50644(11) 0.0344(5) Uani d . . 1
H H4A 0.848826 0.439065 0.531682 0.041 Uiso calc U R 1
H H4B 0.669257 0.504396 0.542365 0.041 Uiso calc U R 1
O O5 0.7229(2) 0.51971(12) 0.38294(7) 0.0292(3) Uani d . . 1
C C5 0.7914(4) 0.1305(2) 0.35895(16) 0.0469(6) Uani d . . 1
H H5A 0.72101 0.07987 0.330917 0.07 Uiso calc U R 1
H H5B 0.838007 0.094343 0.401759 0.07 Uiso calc U R 1
H H5C 0.888182 0.156621 0.329202 0.07 Uiso calc U R 1
C C6 0.5759(3) 0.45289(16) 0.40101(10) 0.0247(4) Uani d . . 1
H H6 0.480457 0.499371 0.420286 0.03 Uiso calc U R 1
O O6 0.7533(2) 0.65329(12) 0.47148(8) 0.0336(4) Uani d . . 1
C C7 0.5064(3) 0.39205(16) 0.33378(10) 0.0245(4) Uani d . . 1
C C8 0.6103(3) 0.28868(17) 0.31795(11) 0.0272(4) Uani d . . 1
H H8 0.538823 0.240721 0.286419 0.033 Uiso calc U R 1
C C9 0.6782(3) 0.22456(16) 0.38220(12) 0.0297(5) Uani d . . 1
H H9 0.574964 0.194911 0.408424 0.036 Uiso calc U R 1
C C10 0.7692(3) 0.30095(16) 0.43214(11) 0.0268(4) Uani d . . 1
C C11 0.6498(3) 0.38506(17) 0.46342(11) 0.0274(4) Uani d . . 1
H H11 0.554224 0.351904 0.492577 0.033 Uiso calc U R 1
C C12 0.2076(3) 0.4805(3) 0.34593(15) 0.0477(7) Uani d . . 1
H H12A 0.242516 0.527686 0.306246 0.072 Uiso calc U R 1
H H12B 0.235779 0.514614 0.39209 0.072 Uiso calc U R 1
H H12C 0.081704 0.467255 0.343332 0.072 Uiso calc U R 1
C C13 0.3053(3) 0.3743(2) 0.33991(12) 0.0329(5) Uani d . . 1
C C14 0.2290(3) 0.3145(2) 0.27564(16) 0.0436(6) Uani d . . 1
H H14A 0.252183 0.354982 0.231352 0.065 Uiso calc U R 1
H H14B 0.10281 0.306545 0.282091 0.065 Uiso calc U R 1
H H14C 0.283055 0.243574 0.272107 0.065 Uiso calc U R 1
C C15 0.6824(3) 0.40818(18) 0.23055(11) 0.0281(4) Uani d . . 1
C C16 0.6155(3) 0.3577(2) 0.16081(12) 0.0401(5) Uani d . . 1
H H16A 0.548011 0.410715 0.133621 0.06 Uiso calc U R 1
H H16B 0.540931 0.296264 0.172397 0.06 Uiso calc U R 1
H H16C 0.714679 0.333566 0.131646 0.06 Uiso calc U R 1
C C17 0.8171(3) 0.4935(2) 0.21589(12) 0.0351(5) Uani d . . 1
H H17A 0.919216 0.461081 0.192818 0.053 Uiso calc U R 1
H H17B 0.852104 0.526983 0.261477 0.053 Uiso calc U R 1
H H17C 0.767329 0.548022 0.183858 0.053 Uiso calc U R 1

loop_
_atom_site_aniso_label
_atom_site_aniso_U_11
_atom_site_aniso_U_22
_atom_site_aniso_U_33
_atom_site_aniso_U_12
_atom_site_aniso_U_13
_atom_site_aniso_U_23
O1 0.0198(8) 0.1124(18) 0.0510(11) -0.0063(10) 0.0010(8) 0.0440(12)
C1 0.088(2) 0.0333(14) 0.075(2) -0.0048(14) -0.0186(19) -0.0017(13)
O2 0.0227(7) 0.0420(9) 0.0414(9) 0.0016(6) -0.0013(6) 0.0131(7)
C2 0.0529(15) 0.0351(12) 0.0458(13) -0.0055(11) -0.0036(11) 0.0058(11)
C3 0.0284(10) 0.0334(10) 0.0253(9) 0.0004(8) -0.0033(8) -0.0039(8)
O3 0.0226(7) 0.0339(7) 0.0306(7) 0.0008(6) 0.0062(6) 0.0018(6)
O4 0.0240(7) 0.0349(7) 0.0226(6) 0.0008(6) 0.0012(5) 0.0050(6)
C4 0.0409(12) 0.0369(11) 0.0254(9) 0.0008(10) -0.0063(9) 0.0006(8)
O5 0.0332(8) 0.0315(7) 0.0227(6) -0.0080(6) -0.0017(6) 0.0004(5)
C5 0.0529(15) 0.0296(11) 0.0583(15) 0.0098(11) 0.0041(13) 0.0009(11)
C6 0.0234(9) 0.0273(9) 0.0236(9) 0.0027(8) 0.0024(8) 0.0028(7)
O6 0.0400(9) 0.0304(8) 0.0304(7) 0.0004(7) -0.0001(7) -0.0036(6)
C7 0.0205(9) 0.0312(10) 0.0217(9) -0.0001(7) -0.0001(7) 0.0028(7)
C8 0.0234(10) 0.0302(9) 0.0281(10) -0.0024(8) 0.0043(8) -0.0002(8)
C9 0.0276(10) 0.0260(10) 0.0356(11) -0.0012(8) 0.0042(8) 0.0032(8)
C10 0.0253(10) 0.0274(9) 0.0276(9) 0.0000(8) 0.0024(8) 0.0111(8)
C11 0.0274(10) 0.0322(10) 0.0225(9) 0.0006(8) 0.0001(8) 0.0032(8)
C12 0.0274(11) 0.0708(18) 0.0450(13) 0.0179(12) -0.0043(10) -0.0114(12)
C13 0.0190(9) 0.0500(13) 0.0297(10) 0.0008(9) 0.0008(8) 0.0074(10)
C14 0.0247(11) 0.0506(14) 0.0555(15) -0.0082(10) -0.0048(11) -0.0030(12)
C15 0.0247(10) 0.0358(10) 0.0238(9) -0.0021(8) 0.0024(8) 0.0012(8)
C16 0.0398(12) 0.0541(14) 0.0264(10) -0.0090(11) 0.0027(9) -0.0046(10)
C17 0.0318(11) 0.0442(12) 0.0294(10) -0.0096(10) 0.0013(9) 0.0070(9)

loop_
_atom_type_symbol
_atom_type_description
_atom_type_scat_dispersion_real
_atom_type_scat_dispersion_imag
_atom_type_scat_source
C C 0.0181 0.0091 'International Tables Vol C Tables 4.2.6.8 and 6.1.1.4'
H H 0.0000 0.0000 'International Tables Vol C Tables 4.2.6.8 and 6.1.1.4'
O O 0.0492 0.0322 'International Tables Vol C Tables 4.2.6.8 and 6.1.1.4'

loop_
_geom_angle_atom_site_label_1
_geom_angle_atom_site_label_2
_geom_angle_atom_site_label_3
_geom_angle
C13 O1 H1 109.5
C2 C1 H1A 109.5
C2 C1 H1B 109.5
H1A C1 H1B 109.5
C2 C1 H1C 109.5
H1A C1 H1C 109.5
H1B C1 H1C 109.5
O6 C2 C1 107.8(2)
O6 C2 H2A 110.1
C1 C2 H2A 110.1
O6 C2 H2B 110.1
C1 C2 H2B 110.1
H2A C2 H2B 108.5
O6 C3 O5 112.26(17)
O6 C3 C4 108.17(17)
O5 C3 C4 106.96(17)
O6 C3 H3 109.8
O5 C3 H3 109.8
C4 C3 H3 109.8
C15 O3 C8 105.43(15)
C7 O4 C15 109.51(14)
C11 C4 C3 103.63(16)
C11 C4 H4A 111.0
C3 C4 H4A 111.0
C11 C4 H4B 111.0
C3 C4 H4B 111.0
H4A C4 H4B 109.0
C3 O5 C6 107.48(15)
C9 C5 H5A 109.5
C9 C5 H5B 109.5
H5A C5 H5B 109.5
C9 C5 H5C 109.5
H5A C5 H5C 109.5
H5B C5 H5C 109.5
O5 C6 C11 101.85(15)
O5 C6 C7 111.39(15)
C11 C6 C7 117.34(17)
O5 C6 H6 108.6
C11 C6 H6 108.6
C7 C6 H6 108.6
C3 O6 C2 113.02(18)
O4 C7 C8 101.86(15)
O4 C7 C6 110.32(15)
C8 C7 C6 112.59(16)
O4 C7 C13 107.30(15)
C8 C7 C13 113.85(17)
C6 C7 C13 110.45(16)
O3 C8 C9 109.53(17)
O3 C8 C7 101.51(16)
C9 C8 C7 117.76(17)
O3 C8 H8 109.2
C9 C8 H8 109.2
C7 C8 H8 109.2
C10 C9 C5 113.6(2)
C10 C9 C8 107.85(16)
C5 C9 C8 112.22(19)
C10 C9 H9 107.6
C5 C9 H9 107.6
C8 C9 H9 107.6
O2 C10 C9 123.8(2)
O2 C10 C11 122.7(2)
C9 C10 C11 113.42(18)
C10 C11 C4 112.97(18)
C10 C11 C6 108.47(16)
C4 C11 C6 100.89(16)
C10 C11 H11 111.3
C4 C11 H11 111.3
C6 C11 H11 111.3
C13 C12 H12A 109.5
C13 C12 H12B 109.5
H12A C12 H12B 109.5
C13 C12 H12C 109.5
H12A C12 H12C 109.5
H12B C12 H12C 109.5
O1 C13 C14 110.6(2)
O1 C13 C12 110.7(2)
C14 C13 C12 107.14(19)
O1 C13 C7 103.88(16)
C14 C13 C7 113.04(18)
C12 C13 C7 111.5(2)
C13 C14 H14A 109.5
C13 C14 H14B 109.5
H14A C14 H14B 109.5
C13 C14 H14C 109.5
H14A C14 H14C 109.5
H14B C14 H14C 109.5
O3 C15 O4 105.28(15)
O3 C15 C17 109.31(17)
O4 C15 C17 110.04(18)
O3 C15 C16 111.21(19)
O4 C15 C16 109.16(17)
C17 C15 C16 111.66(18)
C15 C16 H16A 109.5
C15 C16 H16B 109.5
H16A C16 H16B 109.5
C15 C16 H16C 109.5
H16A C16 H16C 109.5
H16B C16 H16C 109.5
C15 C17 H17A 109.5
C15 C17 H17B 109.5
H17A C17 H17B 109.5
C15 C17 H17C 109.5
H17A C17 H17C 109.5
H17B C17 H17C 109.5

loop_
_geom_bond_atom_site_label_1
_geom_bond_atom_site_label_2
_geom_bond_distance
O1 C13 1.425(3)
O1 H1 0.84
C1 C2 1.504(4)
C1 H1A 0.98
C1 H1B 0.98
C1 H1C 0.98
O2 C10 1.216(3)
C2 O6 1.424(3)
C2 H2A 0.99
C2 H2B 0.99
C3 O6 1.403(3)
C3 O5 1.429(2)
C3 C4 1.529(3)
C3 H3 1.0
O3 C15 1.420(3)
O3 C8 1.433(2)
O4 C7 1.431(2)
O4 C15 1.446(2)
C4 C11 1.523(3)
C4 H4A 0.99
C4 H4B 0.99
O5 C6 1.441(3)
C5 C9 1.523(3)
C5 H5A 0.98
C5 H5B 0.98
C5 H5C 0.98
C6 C11 1.541(3)
C6 C7 1.554(3)
C6 H6 1.0
C7 C8 1.544(3)
C7 C13 1.562(3)
C8 C9 1.527(3)
C8 H8 1.0
C9 C10 1.501(3)
C9 H9 1.0
C10 C11 1.509(3)
C11 H11 1.0
C12 C13 1.526(4)
C12 H12A 0.98
C12 H12B 0.98
C12 H12C 0.98
C13 C14 1.522(4)
C14 H14A 0.98
C14 H14B 0.98
C14 H14C 0.98
C15 C17 1.508(3)
C15 C16 1.527(3)
C16 H16A 0.98
C16 H16B 0.98
C16 H16C 0.98
C17 H17A 0.98
C17 H17B 0.98
C17 H17C 0.98

loop_
_geom_hbond_atom_site_label_D
_geom_hbond_atom_site_label_H
_geom_hbond_atom_site_label_A
_geom_hbond_site_symmetry_A
_geom_hbond_distance_DH
_geom_hbond_distance_HA
_geom_hbond_distance_DA
_geom_hbond_angle_DHA
O1 H1 O2 1_455 0.84 2.05 2.875(2) 169.4
C11 H11 O2 4_456 1.00 2.41 3.330(2) 151.8
C17 H17B O5 . 0.98 2.46 3.196(3) 131.5

loop_
_geom_torsion_atom_site_label_1
_geom_torsion_atom_site_label_2
_geom_torsion_atom_site_label_3
_geom_torsion_atom_site_label_4
_geom_torsion
O6 C3 C4 C11 129.06(18)
O5 C3 C4 C11 7.9(2)
O6 C3 O5 C6 -98.22(19)
C4 C3 O5 C6 20.3(2)
C3 O5 C6 C11 -39.82(19)
C3 O5 C6 C7 -165.70(16)
O5 C3 O6 C2 -70.1(2)
C4 C3 O6 C2 172.12(19)
C1 C2 O6 C3 -169.8(2)
C15 O4 C7 C8 -15.76(19)
C15 O4 C7 C6 104.00(17)
C15 O4 C7 C13 -135.63(17)
O5 C6 C7 O4 -30.0(2)
C11 C6 C7 O4 -146.75(17)
O5 C6 C7 C8 83.1(2)
C11 C6 C7 C8 -33.7(2)
O5 C6 C7 C13 -148.42(17)
C11 C6 C7 C13 94.8(2)
C15 O3 C8 C9 -166.01(16)
C15 O3 C8 C7 -40.79(18)
O4 C7 C8 O3 34.10(18)
C6 C7 C8 O3 -84.05(19)
C13 C7 C8 O3 149.24(16)
O4 C7 C8 C9 153.61(16)
C6 C7 C8 C9 35.5(2)
C13 C7 C8 C9 -91.2(2)
O3 C8 C9 C10 66.1(2)
C7 C8 C9 C10 -49.1(2)
O3 C8 C9 C5 -59.7(2)
C7 C8 C9 C5 -174.94(19)
C5 C9 C10 O2 10.2(3)
C8 C9 C10 O2 -114.8(2)
C5 C9 C10 C11 -171.77(19)
C8 C9 C10 C11 63.2(2)
O2 C10 C11 C4 5.2(3)
C9 C10 C11 C4 -172.85(16)
O2 C10 C11 C6 116.2(2)
C9 C10 C11 C6 -61.9(2)
C3 C4 C11 C10 85.0(2)
C3 C4 C11 C6 -30.6(2)
O5 C6 C11 C10 -75.93(18)
C7 C6 C11 C10 45.9(2)
O5 C6 C11 C4 42.98(19)
C7 C6 C11 C4 164.84(17)
O4 C7 C13 O1 179.93(19)
C8 C7 C13 O1 68.0(2)
C6 C7 C13 O1 -59.8(2)
O4 C7 C13 C14 59.9(2)
C8 C7 C13 C14 -51.9(2)
C6 C7 C13 C14 -179.77(19)
O4 C7 C13 C12 -60.8(2)
C8 C7 C13 C12 -172.73(19)
C6 C7 C13 C12 59.4(2)
C8 O3 C15 O4 31.75(19)
C8 O3 C15 C17 149.92(17)
C8 O3 C15 C16 -86.34(19)
C7 O4 C15 O3 -8.7(2)
C7 O4 C15 C17 -126.33(17)
C7 O4 C15 C16 110.81(19)
